data_2014071
loop_
_publ_author_name
'Low, John N.'
'Ferguson, George'
'Cobo, Justo'
'Nogueras, Manuel'
'Cruz, Silvia'
'Quiroga, Jairo'
'Glidewell, Christopher'

_publ_section_title
;
 Three hexahydropyridopyrimidine-spiro-cyclohexanetriones:
 supramolecular structures generated by O---H&#x00B7;&#x00B7;&#x00B7;O,
 N---H&#x00B7;&#x00B7;&#x00B7;O, C---H&#x00B7;&#x00B7;&#x00B7;O and
 C---H&#x00B7;&#x00B7;&#x00B7;\p hydrogen bonds, and \p--\p stacking
 interactions
;
_journal_issue 6
_journal_name_full 'Acta Crystallographica Section C'
_journal_page_first o438
_journal_page_last o443
_journal_paper_doi 10.1107/S0108270104009539
_journal_volume 60
_journal_year 2004
_chemical_formula_iupac 'C15 H19 N3 O3 S'
_chemical_formula_moiety 'C15 H19 N3 O3 S'
_chemical_formula_sum 'C15 H19 N3 O3 S'
_chemical_formula_weight 321.39
_chemical_name_systematic
;
4',4'-Dimethyl-2-methylsulfanyl-3,4,5,6,7,8-hexahydropyrido[2,3-d]pyrimidine-
6-spiro-1'-cyclohexane-2',4,6'-trione
;
_space_group_IT_number 2
_symmetry_cell_setting triclinic
_symmetry_space_group_name_Hall '-P 1'
_symmetry_space_group_name_H-M 'P -1'
_atom_sites_solution_hydrogens geom
_atom_sites_solution_primary direct
_atom_sites_solution_secondary difmap
_cell_angle_alpha 74.938(2)
_cell_angle_beta 84.271(2)
_cell_angle_gamma 81.842(2)
_cell_formula_units_Z 2
_cell_length_a 7.8990(3)
_cell_length_b 10.0386(3)
_cell_length_c 10.0500(3)
_cell_measurement_reflns_used 3462
_cell_measurement_temperature 120(2)
_cell_measurement_theta_max 27.47
_cell_measurement_theta_min 3.16
_cell_volume 760.10(4)
_computing_cell_refinement 'DENZO--SMN (Otwinowski & Minor, 1997)'
_computing_data_collection 'KappaCCD Server Software (Nonius, 1997)'
_computing_data_reduction DENZO--SMN
_computing_molecular_graphics 'PLATON (Spek, 2003)'
_computing_publication_material 'SHELXL97 and PRPKAPPA (Ferguson, 1999)'
_computing_structure_refinement 'SHELXL97 (Sheldrick, 1997)'
_computing_structure_solution 'OSCAIL (McArdle, 2003) and SHELXS97 (Sheldrick, 1997)'
_diffrn_ambient_temperature 120(2)
_diffrn_measured_fraction_theta_full 0.996
_diffrn_measured_fraction_theta_max 0.996
_diffrn_measurement_device_type 'Nonius KappaCCD'
_diffrn_measurement_method '\f scans, and \w scans with \k offsets'
_diffrn_radiation_monochromator graphite
_diffrn_radiation_source 'rotating anode'
_diffrn_radiation_type 'Mo K\a'
_diffrn_radiation_wavelength 0.71073
_diffrn_reflns_av_R_equivalents 0.0567
_diffrn_reflns_av_sigmaI/netI 0.0410
_diffrn_reflns_limit_h_max 10
_diffrn_reflns_limit_h_min -10
_diffrn_reflns_limit_k_max 12
_diffrn_reflns_limit_k_min -12
_diffrn_reflns_limit_l_max 13
_diffrn_reflns_limit_l_min -12
_diffrn_reflns_number 15364
_diffrn_reflns_theta_full 27.47
_diffrn_reflns_theta_max 27.47
_diffrn_reflns_theta_min 3.16
_diffrn_standards_decay_% negligible
_exptl_absorpt_coefficient_mu 0.230
_exptl_absorpt_correction_T_max 0.956
_exptl_absorpt_correction_T_min 0.921
_exptl_absorpt_correction_type multi-scan
_exptl_absorpt_process_details '(SORTAV; Blessing, 1995, 1997)'
_exptl_crystal_colour colourless
_exptl_crystal_density_diffrn 1.404
_exptl_crystal_density_method 'not measured'
_exptl_crystal_description block
_exptl_crystal_F_000 340
_exptl_crystal_size_max 0.42
_exptl_crystal_size_mid 0.38
_exptl_crystal_size_min 0.20
_refine_diff_density_max 1.002
_refine_diff_density_min -0.420
_refine_ls_extinction_method none
_refine_ls_goodness_of_fit_ref 1.041
_refine_ls_hydrogen_treatment constr
_refine_ls_matrix_type full
_refine_ls_number_parameters 202
_refine_ls_number_reflns 3462
_refine_ls_number_restraints 0
_refine_ls_restrained_S_all 1.041
_refine_ls_R_factor_all 0.0582
_refine_ls_R_factor_gt 0.0457
_refine_ls_shift/su_max 0.000
_refine_ls_shift/su_mean 0.000
_refine_ls_structure_factor_coef Fsqd
_refine_ls_weighting_details 'w=1/[\s^2^(Fo^2^)+(0.0595P)^2^+0.5301P] where P=(Fo^2^+2Fc^2^)/3'
_refine_ls_weighting_scheme calc
_refine_ls_wR_factor_gt 0.1179
_refine_ls_wR_factor_ref 0.1253
_reflns_number_gt 2923
_reflns_number_total 3462
_reflns_threshold_expression I>2\s(I)
_cod_data_source_file sk1722.cif
_cod_data_source_block I
_cod_depositor_comments
;
The following automatic conversions were performed:

'_exptl_absorpt_correction_type' value 'Multi-scan' changed to
'multi-scan' according to
/home/saulius/struct/CIF-dictionaries/cif_core.dic dictionary named
'cif_core.dic' version 2.4.1 from 2010-06-29.

Automatic conversion script
Id: cif_fix_values 1715 2011-07-08 13:25:40Z adriana 
;
_cod_database_code 2014071
_cod_database_fobs_code 2014071

loop_
_symmetry_equiv_pos_as_xyz
'x, y, z'
'-x, -y, -z'

loop_
_atom_site_label
_atom_site_fract_x
_atom_site_fract_y
_atom_site_fract_z
_atom_site_U_iso_or_equiv
_atom_site_adp_type
_atom_site_calc_flag
_atom_site_refinement_flags
_atom_site_occupancy
_atom_site_disorder_assembly
_atom_site_disorder_group
_atom_site_type_symbol
S2 0.15187(6) 0.24922(5) 0.56484(5) 0.02612(15) Uani d . 1 . . S
O4 0.46653(17) 0.64675(14) 0.36030(13) 0.0279(3) Uani d . 1 . . O
O61 0.05306(17) 0.96763(14) -0.15486(15) 0.0331(3) Uani d . 1 . . O
O65 0.28955(18) 0.55478(14) -0.09297(15) 0.0323(3) Uani d . 1 . . O
N1 0.07802(19) 0.43116(16) 0.32602(16) 0.0244(3) Uani d . 1 . . N
N3 0.31142(19) 0.46290(15) 0.43867(15) 0.0233(3) Uani d . 1 . . N
N8 0.0050(2) 0.58608(17) 0.12273(16) 0.0273(4) Uani d . 1 . . N
C2 0.1785(2) 0.39542(18) 0.42755(18) 0.0222(4) Uani d . 1 . . C
C4 0.3459(2) 0.58565(18) 0.34291(18) 0.0216(4) Uani d . 1 . . C
C4A 0.2356(2) 0.63152(18) 0.23395(18) 0.0209(4) Uani d . 1 . . C
C5 0.2533(2) 0.76576(18) 0.12915(18) 0.0227(4) Uani d . 1 . . C
C6 0.1928(2) 0.75976(18) -0.01135(18) 0.0223(4) Uani d . 1 . . C
C7 0.0142(2) 0.71174(19) 0.01191(19) 0.0256(4) Uani d . 1 . . C
C8A 0.1081(2) 0.55127(19) 0.22779(18) 0.0226(4) Uani d . 1 . . C
C21 -0.0302(2) 0.1891(2) 0.5149(2) 0.0291(4) Uani d . 1 . . C
C61 0.1869(2) 0.90528(19) -0.10925(18) 0.0240(4) Uani d . 1 . . C
C62 0.3564(2) 0.96031(18) -0.14977(19) 0.0250(4) Uani d . 1 . . C
C63 0.4792(2) 0.86132(19) -0.22051(19) 0.0249(4) Uani d . 1 . . C
C64 0.4979(2) 0.71366(19) -0.1225(2) 0.0260(4) Uani d . 1 . . C
C65 0.3253(2) 0.66308(18) -0.07575(18) 0.0243(4) Uani d . 1 . . C
C631 0.6538(3) 0.9146(2) -0.2529(2) 0.0335(4) Uani d . 1 . . C
C632 0.4043(3) 0.8563(2) -0.35318(19) 0.0294(4) Uani d . 1 . . C
H21A -0.1256 0.2642 0.5013 0.044 Uiso calc R 1 . . H
H21B -0.0645 0.1097 0.5875 0.044 Uiso calc R 1 . . H
H21C 0.0002 0.1606 0.4285 0.044 Uiso calc R 1 . . H
H3 0.3806 0.4296 0.5062 0.028 Uiso d R 1 . . H
H5A 0.3746 0.7838 0.1174 0.027 Uiso calc R 1 . . H
H5B 0.1837 0.8428 0.1615 0.027 Uiso calc R 1 . . H
H7A -0.0703 0.7868 0.0343 0.031 Uiso calc R 1 . . H
H7B -0.0171 0.6944 -0.0746 0.031 Uiso calc R 1 . . H
H8 -0.0872 0.5443 0.1285 0.033 Uiso d R 1 . . H
H62A 0.4072 0.9689 -0.0667 0.030 Uiso calc R 1 . . H
H62B 0.3397 1.0538 -0.2139 0.030 Uiso calc R 1 . . H
H63A 0.7317 0.8529 -0.2990 0.050 Uiso calc R 1 . . H
H63B 0.7008 0.9164 -0.1668 0.050 Uiso calc R 1 . . H
H63C 0.6412 1.0087 -0.3136 0.050 Uiso calc R 1 . . H
H63D 0.3819 0.9509 -0.4116 0.044 Uiso calc R 1 . . H
H63E 0.2968 0.8146 -0.3303 0.044 Uiso calc R 1 . . H
H63F 0.4860 0.8003 -0.4028 0.044 Uiso calc R 1 . . H
H64A 0.5686 0.6487 -0.1709 0.031 Uiso calc R 1 . . H
H64B 0.5577 0.7147 -0.0409 0.031 Uiso calc R 1 . . H

loop_
_atom_site_aniso_label
_atom_site_aniso_U_11
_atom_site_aniso_U_22
_atom_site_aniso_U_33
_atom_site_aniso_U_12
_atom_site_aniso_U_13
_atom_site_aniso_U_23
S2 0.0244(2) 0.0256(3) 0.0252(2) -0.00489(18) -0.00546(17) 0.00175(17)
O4 0.0283(7) 0.0269(7) 0.0275(7) -0.0075(5) -0.0132(5) 0.0015(5)
O61 0.0260(7) 0.0301(7) 0.0347(8) 0.0065(6) -0.0093(6) 0.0043(6)
O65 0.0327(7) 0.0239(7) 0.0405(8) -0.0050(6) -0.0044(6) -0.0069(6)
N1 0.0208(8) 0.0267(8) 0.0240(8) -0.0027(6) -0.0058(6) -0.0017(6)
N3 0.0221(7) 0.0235(8) 0.0219(7) -0.0023(6) -0.0091(6) 0.0010(6)
N8 0.0228(8) 0.0307(9) 0.0263(8) -0.0077(6) -0.0101(6) 0.0022(6)
C2 0.0206(8) 0.0219(9) 0.0225(8) -0.0019(7) -0.0035(7) -0.0023(7)
C4 0.0203(8) 0.0216(8) 0.0215(8) -0.0007(6) -0.0041(6) -0.0028(6)
C4A 0.0188(8) 0.0222(8) 0.0201(8) 0.0001(6) -0.0052(6) -0.0021(7)
C5 0.0220(8) 0.0230(9) 0.0214(8) -0.0004(7) -0.0069(7) -0.0018(7)
C6 0.0202(8) 0.0216(9) 0.0225(9) 0.0007(7) -0.0063(7) -0.0008(7)
C7 0.0244(9) 0.0254(9) 0.0248(9) -0.0008(7) -0.0096(7) -0.0004(7)
C8A 0.0182(8) 0.0259(9) 0.0218(8) -0.0001(7) -0.0046(6) -0.0026(7)
C21 0.0258(9) 0.0288(10) 0.0322(10) -0.0073(7) -0.0007(8) -0.0049(8)
C61 0.0256(9) 0.0234(9) 0.0204(8) 0.0032(7) -0.0063(7) -0.0025(7)
C62 0.0279(9) 0.0213(9) 0.0238(9) -0.0011(7) -0.0085(7) -0.0002(7)
C63 0.0223(9) 0.0266(9) 0.0239(9) -0.0027(7) -0.0049(7) -0.0017(7)
C64 0.0216(9) 0.0250(9) 0.0289(9) 0.0017(7) -0.0050(7) -0.0033(7)
C65 0.0261(9) 0.0217(9) 0.0219(8) 0.0010(7) -0.0069(7) 0.0003(7)
C631 0.0262(10) 0.0396(12) 0.0349(11) -0.0091(8) -0.0030(8) -0.0064(9)
C632 0.0278(10) 0.0356(11) 0.0239(9) -0.0060(8) -0.0037(7) -0.0041(8)

loop_
_atom_type_symbol
_atom_type_description
_atom_type_scat_dispersion_real
_atom_type_scat_dispersion_imag
_atom_type_scat_source
C C 0.0033 0.0016 'International Tables Vol C Tables 4.2.6.8 and 6.1.1.4'
H H 0.0000 0.0000 'International Tables Vol C Tables 4.2.6.8 and 6.1.1.4'
N N 0.0061 0.0033 'International Tables Vol C Tables 4.2.6.8 and 6.1.1.4'
O O 0.0106 0.0060 'International Tables Vol C Tables 4.2.6.8 and 6.1.1.4'
S S 0.1246 0.1234 'International Tables Vol C Tables 4.2.6.8 and 6.1.1.4'

loop_
_geom_angle_atom_site_label_1
_geom_angle_atom_site_label_2
_geom_angle_atom_site_label_3
_geom_angle
_geom_angle_publ_flag
C2 N1 C8A 115.44(15) no
N1 C2 N3 125.04(16) y
N1 C2 S2 121.25(14) y
N3 C2 S2 113.71(13) y
C2 S2 C21 100.96(9) y
S2 C21 H21A 109.5 no
S2 C21 H21B 109.5 no
H21A C21 H21B 109.5 no
S2 C21 H21C 109.5 no
H21A C21 H21C 109.5 no
H21B C21 H21C 109.5 no
C2 N3 C4 121.61(15) no
C2 N3 H3 120.9 no
C4 N3 H3 117.5 no
O4 C4 N3 119.22(15) no
O4 C4 C4A 125.53(16) no
N3 C4 C4A 115.24(15) no
C8A C4A C4 118.83(16) no
C8A C4A C5 120.88(15) no
C4 C4A C5 120.27(15) no
C4A C5 C6 110.13(14) no
C4A C5 H5A 109.6 no
C6 C5 H5A 109.6 no
C4A C5 H5B 109.6 no
C6 C5 H5B 109.6 no
H5A C5 H5B 108.1 no
C7 C6 C61 110.16(14) no
C7 C6 C65 112.50(15) no
C61 C6 C65 107.40(14) no
C7 C6 C5 109.13(14) no
C61 C6 C5 108.56(14) no
C65 C6 C5 109.02(14) no
O61 C61 C62 123.16(17) no
O61 C61 C6 121.12(17) no
C62 C61 C6 115.64(14) no
C61 C62 C63 110.06(15) no
C61 C62 H62A 109.6 no
C63 C62 H62A 109.6 no
C61 C62 H62B 109.6 no
C63 C62 H62B 109.6 no
H62A C62 H62B 108.2 no
C631 C63 C632 110.35(16) no
C631 C63 C62 109.14(16) no
C632 C63 C62 108.96(15) no
C631 C63 C64 109.67(15) no
C632 C63 C64 109.27(15) no
C62 C63 C64 109.43(15) no
C63 C631 H63A 109.5 no
C63 C631 H63B 109.5 no
H63A C631 H63B 109.5 no
C63 C631 H63C 109.5 no
H63A C631 H63C 109.5 no
H63B C631 H63C 109.5 no
C63 C632 H63D 109.5 no
C63 C632 H63E 109.5 no
H63D C632 H63E 109.5 no
C63 C632 H63F 109.5 no
H63D C632 H63F 109.5 no
H63E C632 H63F 109.5 no
C65 C64 C63 111.36(14) no
C65 C64 H64A 109.4 no
C63 C64 H64A 109.4 no
C65 C64 H64B 109.4 no
C63 C64 H64B 109.4 no
H64A C64 H64B 108.0 no
O65 C65 C64 122.40(17) no
O65 C65 C6 121.37(17) no
C64 C65 C6 116.15(15) no
N8 C7 C6 112.53(14) no
N8 C7 H7A 109.1 no
C6 C7 H7A 109.1 no
N8 C7 H7B 109.1 no
C6 C7 H7B 109.1 no
H7A C7 H7B 107.8 no
C8A N8 C7 122.57(15) no
C8A N8 H8 120.0 no
C7 N8 H8 115.9 no
N8 C8A N1 114.84(16) no
N8 C8A C4A 121.46(16) no
N1 C8A C4A 123.70(16) no

loop_
_geom_bond_atom_site_label_1
_geom_bond_atom_site_label_2
_geom_bond_site_symmetry_2
_geom_bond_distance
_geom_bond_publ_flag
N1 C2 . 1.300(2) y
C2 N3 . 1.356(2) y
N3 C4 . 1.395(2) y
C4 C4A . 1.409(2) y
C4A C8A . 1.391(2) y
C8A N1 . 1.379(2) y
C4 O4 . 1.253(2) y
C8A N8 . 1.342(2) y
C7 N8 . 1.455(2) y
C2 S2 . 1.7547(18) y
S2 C21 . 1.7983(19) y
C61 O61 . 1.216(2) y
C65 O65 . 1.219(2) y
C21 H21A . 0.98 no
C21 H21B . 0.98 no
C21 H21C . 0.98 no
N3 H3 . 0.88 no
C4A C5 . 1.494(2) no
C5 C6 . 1.554(2) no
C5 H5A . 0.99 no
C5 H5B . 0.99 no
C6 C7 . 1.532(2) no
C6 C61 . 1.532(2) no
C6 C65 . 1.536(2) no
C61 C62 . 1.499(3) no
C62 C63 . 1.546(3) no
C62 H62A . 0.99 no
C62 H62B . 0.99 no
C63 C631 . 1.525(3) no
C63 C632 . 1.527(3) no
C63 C64 . 1.548(3) no
C631 H63A . 0.98 no
C631 H63B . 0.98 no
C631 H63C . 0.98 no
C632 H63D . 0.98 no
C632 H63E . 0.98 no
C632 H63F . 0.98 no
C64 C65 . 1.511(3) no
C64 H64A . 0.99 no
C64 H64B . 0.99 no
C7 H7A . 0.99 no
C7 H7B . 0.99 no
N8 H8 . 0.88 no

loop_
_geom_hbond_atom_site_label_D
_geom_hbond_atom_site_label_H
_geom_hbond_atom_site_label_A
_geom_hbond_site_symmetry_A
_geom_hbond_distance_DH
_geom_hbond_distance_HA
_geom_hbond_distance_DA
_geom_hbond_angle_DHA
_geom_hbond_publ_flag
N3 H3 O4 2_666 0.88 1.84 2.715(2) 176 y
N8 H8 O65 2_565 0.88 2.10 2.965(2) 166 y
C5 H5B O61 2_575 0.99 2.46 3.389(2) 155 y
C64 H64A Cg1 2_655 0.99 2.87 3.854(2) 173 y

loop_
_geom_torsion_atom_site_label_1
_geom_torsion_atom_site_label_2
_geom_torsion_atom_site_label_3
_geom_torsion_atom_site_label_4
_geom_torsion
_geom_torsion_publ_flag
C8A N1 C2 N3 -3.3(3) no
C8A N1 C2 S2 177.39(13) no
N1 C2 S2 C21 -0.46(18) no
N3 C2 S2 C21 -179.84(14) no
N1 C2 N3 C4 4.2(3) no
S2 C2 N3 C4 -176.43(13) no
C2 N3 C4 O4 177.52(16) no
C2 N3 C4 C4A -1.3(2) no
O4 C4 C4A C8A 179.34(17) no
N3 C4 C4A C8A -2.0(2) no
O4 C4 C4A C5 -2.1(3) no
N3 C4 C4A C5 176.63(15) no
C4 C4A C5 C6 151.19(16) no
C4A C5 C6 C7 51.41(18) y
C5 C6 C7 N8 -50.4(2) y
C6 C7 N8 C8A 26.8(3) y
C7 N8 C8A C4A -2.5(3) y
N8 C8A C4A C5 4.8(3) y
C8A C4A C5 C6 -30.3(2) y
C6 C61 C62 C63 58.5(2) y
C61 C62 C63 C64 -56.58(18) y
C62 C63 C64 C65 54.3(2) y
C63 C64 C65 C6 -53.2(2) y
C64 C65 C6 C61 49.58(19) y
C65 C6 C61 C62 -52.5(2) y
C4A C5 C6 C61 171.49(14) no
C4A C5 C6 C65 -71.82(18) no
C7 C6 C61 O61 1.4(2) no
C65 C6 C61 O61 124.28(19) no
C5 C6 C61 O61 -117.99(19) no
C7 C6 C61 C62 -175.34(15) no
C5 C6 C61 C62 65.23(19) no
O61 C61 C62 C63 -118.25(19) no
C61 C62 C63 C631 -176.60(15) no
C61 C62 C63 C632 62.84(19) no
C631 C63 C64 C65 173.96(16) no
C632 C63 C64 C65 -65.0(2) no
C63 C64 C65 O65 123.80(19) no
C7 C6 C65 O65 -6.0(2) no
C61 C6 C65 O65 -127.42(18) no
C5 C6 C65 O65 115.15(18) no
C7 C6 C65 C64 170.96(15) no
C5 C6 C65 C64 -67.85(19) no
C61 C6 C7 N8 -169.50(15) no
C65 C6 C7 N8 70.72(19) no
C7 N8 C8A N1 177.95(16) no
C2 N1 C8A N8 179.23(16) no
C2 N1 C8A C4A -0.3(3) no
C4 C4A C8A N8 -176.60(17) no
C4 C4A C8A N1 2.9(3) no
C5 C4A C8A N1 -175.72(16) no

loop_
_cod_related_entry_id
_cod_related_entry_database
_cod_related_entry_code
1 ChemSpider 21134203
